data_1566056
loop_
_publ_author_name
'Yin, Meng-Ru'
'Yan, Qing-Qing'
'Li, Bin'
'Yong, Guo-Ping'

_publ_section_title
;
 Syntheses, structures, luminescence and CO2 gas adsorption properties of
 four three-dimensional heterobimetallic metal--organic frameworks
;
_journal_name_full 'Journal of Solid State Chemistry'
_journal_page_first 122672
_journal_paper_doi 10.1016/j.jssc.2021.122672
_journal_volume 305
_journal_year 2022
_chemical_formula_sum 'C40 H32 Co N2 O16'
_chemical_formula_weight 855.60
_space_group_crystal_system monoclinic
_space_group_IT_number 14
_space_group_name_Hall '-P 2yn'
_space_group_name_H-M_alt 'P 1 21/n 1'
_atom_sites_solution_hydrogens mixed
_cell_angle_alpha 90
_cell_angle_beta 114.956(3)
_cell_angle_gamma 90
_cell_formula_units_Z 4
_cell_length_a 22.4661(6)
_cell_length_b 7.4237(2)
_cell_length_c 24.5482(6)
_cell_measurement_reflns_used 4947
_cell_measurement_temperature 293(2)
_cell_measurement_theta_max 70.0120
_cell_measurement_theta_min 3.9440
_cell_volume 3711.92(19)
_computing_structure_refinement 'SHELXL-2014/7 (Sheldrick, 2014)'
_diffrn_ambient_temperature 293(2)
_diffrn_measured_fraction_theta_full 0.995
_diffrn_measured_fraction_theta_max 0.971
_diffrn_measurement_device_type 'SuperNova, Dual, Cu at zero, AtlasS2'
_diffrn_radiation_type CuK\a
_diffrn_radiation_wavelength 1.54184
_diffrn_reflns_av_R_equivalents 0.0437
_diffrn_reflns_av_unetI/netI 0.0509
_diffrn_reflns_Laue_measured_fraction_full 0.995
_diffrn_reflns_Laue_measured_fraction_max 0.971
_diffrn_reflns_limit_h_max 26
_diffrn_reflns_limit_h_min -25
_diffrn_reflns_limit_k_max 6
_diffrn_reflns_limit_k_min -8
_diffrn_reflns_limit_l_max 29
_diffrn_reflns_limit_l_min -29
_diffrn_reflns_number 13760
_diffrn_reflns_point_group_measured_fraction_full 0.995
_diffrn_reflns_point_group_measured_fraction_max 0.971
_diffrn_reflns_theta_full 67.684
_diffrn_reflns_theta_max 70.095
_diffrn_reflns_theta_min 3.506
_exptl_absorpt_coefficient_mu 4.335
_exptl_crystal_colour red
_exptl_crystal_density_diffrn 1.529
_exptl_crystal_description block
_exptl_crystal_F_000 1760
_refine_diff_density_max 3.072
_refine_diff_density_min -0.518
_refine_diff_density_rms 0.134
_refine_ls_extinction_coef 0.0013(3)
_refine_ls_extinction_expression Fc^*^=kFc[1+0.001xFc^2^\l^3^/sin(2\q)]^-1/4^
_refine_ls_extinction_method 'SHELXL-2014/7 (Sheldrick 2014'
_refine_ls_goodness_of_fit_ref 1.197
_refine_ls_hydrogen_treatment mixed
_refine_ls_matrix_type full
_refine_ls_number_parameters 550
_refine_ls_number_reflns 6837
_refine_ls_number_restraints 7
_refine_ls_restrained_S_all 1.198
_refine_ls_R_factor_all 0.1058
_refine_ls_R_factor_gt 0.0872
_refine_ls_shift/su_max 0.002
_refine_ls_shift/su_mean 0.000
_refine_ls_structure_factor_coef Fsqd
_refine_ls_weighting_details 'w=1/[\s^2^(Fo^2^)+(0.2000P)^2^] where P=(Fo^2^+2Fc^2^)/3'
_refine_ls_weighting_scheme calc
_refine_ls_wR_factor_gt 0.2783
_refine_ls_wR_factor_ref 0.2989
_reflns_Friedel_coverage 0.000
_reflns_Friedel_fraction_full .
_reflns_Friedel_fraction_max .
_reflns_number_gt 5409
_reflns_number_total 6837
_reflns_threshold_expression 'I > 2\s(I)'
_cod_data_source_file JSSC-2022-305-122672.cif
_cod_data_source_block 1
_cod_original_sg_symbol_H-M 'P 21/n'
_cod_database_code 1566056
_shelx_space_group_comment
;
The symmetry employed for this shelxl refinement is uniquely defined
by the following loop, which should always be used as a source of
symmetry information in preference to the above space-group names.
They are only intended as comments.
;

loop_
_space_group_symop_operation_xyz
'x, y, z'
'-x+1/2, y+1/2, -z+1/2'
'-x, -y, -z'
'x-1/2, -y-1/2, z-1/2'

loop_
_atom_site_label
_atom_site_type_symbol
_atom_site_fract_x
_atom_site_fract_y
_atom_site_fract_z
_atom_site_U_iso_or_equiv
_atom_site_adp_type
_atom_site_occupancy
_atom_site_site_symmetry_order
_atom_site_calc_flag
_atom_site_refinement_flags_posn
_atom_site_refinement_flags_adp
_atom_site_refinement_flags_occupancy
_atom_site_disorder_assembly
_atom_site_disorder_group
Co1 Co 0.46590(4) 0.56498(12) 0.37314(3) 0.0267(3) Uani 1 1 d . . . . .
O1 O 0.53774(18) 0.5403(6) 0.45922(16) 0.0328(9) Uani 1 1 d . . . . .
O7 O 0.38136(18) 0.5880(6) 0.29715(17) 0.0351(9) Uani 1 1 d . . . . .
O8 O 0.3304(2) 0.7049(8) 0.20567(17) 0.0498(12) Uani 1 1 d . . . . .
O6 O 0.9248(2) -0.1295(8) 0.4112(2) 0.0535(13) Uani 1 1 d . . . . .
H2 H 0.9535 -0.1910 0.4081 0.080 Uiso 1 1 calc R U . . .
N2 N 0.4966(2) 0.7199(6) 0.31121(18) 0.0260(9) Uani 1 1 d . . . . .
O2 O 0.6264(2) 0.3927(9) 0.51860(18) 0.0593(15) Uani 1 1 d . . . . .
O13 O 0.4145(2) 0.3825(7) 0.4056(2) 0.0478(11) Uani 1 1 d . . . . .
H6 H 0.3736 0.3599 0.3783 0.072 Uiso 1 1 d R U . . .
H5 H 0.4111 0.4265 0.4380 0.072 Uiso 1 1 d R U . . .
N1 N 0.5316(2) 0.3599(6) 0.36327(17) 0.0254(9) Uani 1 1 d . . . . .
O3 O 0.2401(2) 0.1770(9) 0.10796(19) 0.0557(14) Uani 1 1 d . . . . .
H1 H 0.2087 0.1589 0.0757 0.084 Uiso 1 1 calc R U . . .
O14 O 0.4364(3) 0.7963(8) 0.4050(2) 0.0595(15) Uani 1 1 d D . . . .
H8 H 0.3981 0.8443 0.3776 0.089 Uiso 1 1 d DR U . . .
O12 O 0.6335(2) 0.9353(8) 0.0136(2) 0.0608(16) Uani 1 1 d . . . . .
H4 H 0.6494 0.8965 -0.0086 0.091 Uiso 1 1 calc R U . . .
O5 O 0.8897(2) -0.0988(8) 0.3120(2) 0.0597(14) Uani 1 1 d . . . . .
O4 O 0.2920(2) 0.2046(9) 0.04877(18) 0.0597(15) Uani 1 1 d . . . . .
O11 O 0.5472(2) 0.7710(9) -0.0431(2) 0.0665(17) Uani 1 1 d . . . . .
O10 O 0.7555(3) 0.8418(10) 0.59388(19) 0.0704(18) Uani 1 1 d . . . . .
H3 H 0.7806 0.8006 0.6265 0.106 Uiso 1 1 calc R U . . .
C24 C 0.5691(3) 0.7996(8) 0.2662(2) 0.0325(12) Uani 1 1 d . . . . .
H24A H 0.6118 0.8222 0.2712 0.039 Uiso 1 1 calc R U . . .
C5 C 0.5327(3) 0.2902(7) 0.3126(2) 0.0279(11) Uani 1 1 d . . . . .
C1 C 0.5879(2) 0.3527(7) 0.4135(2) 0.0253(10) Uani 1 1 d . . . . .
C26 C 0.6122(2) 0.7657(8) 0.3767(2) 0.0289(11) Uani 1 1 d . . . . .
C6 C 0.4701(2) 0.2752(7) 0.2578(2) 0.0277(11) Uani 1 1 d . . . . .
C3 C 0.6489(2) 0.2286(7) 0.3628(2) 0.0276(11) Uani 1 1 d . . . . .
O9 O 0.8245(3) 0.7172(12) 0.5619(2) 0.090(2) Uani 1 1 d . . . . .
C21 C 0.4467(3) 0.7299(8) 0.2556(2) 0.0286(11) Uani 1 1 d . . . . .
C25 C 0.5571(3) 0.7600(7) 0.3156(2) 0.0280(11) Uani 1 1 d . . . . .
C27 C 0.6729(3) 0.6926(8) 0.3869(2) 0.0347(12) Uani 1 1 d . . . . .
H27A H 0.6790 0.6409 0.3550 0.042 Uiso 1 1 calc R U . . .
C4 C 0.5905(3) 0.2330(8) 0.3111(2) 0.0294(11) Uani 1 1 d . . . . .
H00S H 0.5903 0.1967 0.2747 0.035 Uiso 1 1 calc R U . . .
C11 C 0.4134(3) 0.2114(8) 0.2622(2) 0.0320(12) Uani 1 1 d . . . . .
H11A H 0.4147 0.1848 0.2997 0.038 Uiso 1 1 calc R U . . .
C12 C 0.7108(2) 0.1608(8) 0.3617(2) 0.0293(11) Uani 1 1 d . . . . .
C23 C 0.5175(3) 0.8060(7) 0.2084(2) 0.0283(11) Uani 1 1 d . . . . .
C18 C 0.5842(3) 0.4327(8) 0.4681(2) 0.0309(12) Uani 1 1 d . . . . .
C38 C 0.3804(3) 0.6718(8) 0.2518(2) 0.0319(12) Uani 1 1 d . . . . .
C15 C 0.8232(3) 0.0073(8) 0.3597(3) 0.0328(12) Uani 1 1 d . . . . .
C20 C 0.8825(3) -0.0770(9) 0.3575(3) 0.0398(14) Uani 1 1 d . . . . .
C10 C 0.3553(3) 0.1876(8) 0.2108(2) 0.0337(12) Uani 1 1 d . . . . .
H10A H 0.3179 0.1455 0.2139 0.040 Uiso 1 1 calc R U . . .
C13 C 0.7610(3) 0.0961(8) 0.4142(3) 0.0344(12) Uani 1 1 d . . . . .
H13A H 0.7571 0.1052 0.4503 0.041 Uiso 1 1 calc R U . . .
C22 C 0.4547(3) 0.7769(8) 0.2048(2) 0.0295(11) Uani 1 1 d . . . . .
H22A H 0.4182 0.7891 0.1682 0.035 Uiso 1 1 calc R U . . .
C2 C 0.6463(2) 0.2850(8) 0.4160(2) 0.0291(11) Uani 1 1 d . . . . .
H2A H 0.6832 0.2774 0.4524 0.035 Uiso 1 1 calc R U . . .
C35 C 0.5610(3) 0.8520(9) 0.0555(2) 0.0339(12) Uani 1 1 d . . . . .
C28 C 0.7242(3) 0.6953(9) 0.4431(2) 0.0382(13) Uani 1 1 d . . . . .
H28A H 0.7646 0.6455 0.4492 0.046 Uiso 1 1 calc R U . . .
C34 C 0.6016(3) 0.9313(8) 0.1095(3) 0.0370(13) Uani 1 1 d . . . . .
H34A H 0.6393 0.9913 0.1128 0.044 Uiso 1 1 calc R U . . .
C32 C 0.5299(3) 0.8328(8) 0.1546(2) 0.0319(12) Uani 1 1 d . . . . .
C9 C 0.3535(3) 0.2269(9) 0.1548(2) 0.0336(12) Uani 1 1 d . . . . .
C16 C 0.7745(3) 0.0759(9) 0.3072(3) 0.0398(14) Uani 1 1 d . . . . .
H16A H 0.7792 0.0705 0.2713 0.048 Uiso 1 1 calc R U . . .
C37 C 0.4888(3) 0.7591(10) 0.0992(3) 0.0422(15) Uani 1 1 d . . . . .
H37A H 0.4500 0.7032 0.0950 0.051 Uiso 1 1 calc R U . . .
C8 C 0.4097(3) 0.2913(9) 0.1502(2) 0.0388(14) Uani 1 1 d . . . . .
H8A H 0.4082 0.3190 0.1127 0.047 Uiso 1 1 calc R U . . .
C19 C 0.2933(3) 0.2028(10) 0.0989(2) 0.0428(15) Uani 1 1 d . . . . .
C31 C 0.6041(3) 0.8463(8) 0.4246(2) 0.0342(12) Uani 1 1 d . . . . .
H31A H 0.5640 0.8973 0.4185 0.041 Uiso 1 1 calc R U . . .
C33 C 0.5868(3) 0.9222(8) 0.1581(3) 0.0379(14) Uani 1 1 d . . . . .
H33A H 0.6147 0.9759 0.1941 0.045 Uiso 1 1 calc R U . . .
C7 C 0.4672(3) 0.3136(9) 0.2012(2) 0.0341(12) Uani 1 1 d . . . . .
H7A H 0.5045 0.3549 0.1978 0.041 Uiso 1 1 calc R U . . .
C17 C 0.7186(3) 0.1527(9) 0.3084(2) 0.0374(13) Uani 1 1 d . . . . .
H17A H 0.6861 0.1991 0.2733 0.045 Uiso 1 1 calc R U . . .
C30 C 0.6555(3) 0.8504(9) 0.4810(2) 0.0371(13) Uani 1 1 d . . . . .
H30A H 0.6499 0.9053 0.5126 0.045 Uiso 1 1 calc R U . . .
C29 C 0.7155(3) 0.7735(9) 0.4911(3) 0.0379(13) Uani 1 1 d . . . . .
C14 C 0.8166(3) 0.0184(9) 0.4135(3) 0.0375(13) Uani 1 1 d . . . . .
H14A H 0.8495 -0.0262 0.4488 0.045 Uiso 1 1 calc R U . . .
C39 C 0.7710(3) 0.7762(10) 0.5513(3) 0.0474(16) Uani 1 1 d . . . . .
C40 C 0.5788(3) 0.8482(11) 0.0034(3) 0.0460(16) Uani 1 1 d . . . . .
C36 C 0.5043(3) 0.7670(11) 0.0506(3) 0.0500(17) Uani 1 1 d . . . . .
H36A H 0.4764 0.7149 0.0143 0.060 Uiso 1 1 calc R U . . .
O15 O 0.2936(3) 0.3296(9) 0.3078(3) 0.0657(15) Uani 1 1 d D . . . .
H10 H 0.265(4) 0.338(13) 0.322(4) 0.10(4) Uiso 1 1 d D . . . .
H9 H 0.287(4) 0.414(8) 0.283(3) 0.06(3) Uiso 1 1 d D . . . .
O16 O 0.3203(4) 0.9508(9) 0.3289(3) 0.0762(18) Uiso 1 1 d D . . . .
H11 H 0.333(4) 1.047(6) 0.348(3) 0.05(2) Uiso 1 1 d D . . . .
H7 H 0.425(5) 0.704(16) 0.418(7) 0.24(10) Uiso 1 1 d D . . . .

loop_
_atom_site_aniso_label
_atom_site_aniso_U_11
_atom_site_aniso_U_22
_atom_site_aniso_U_33
_atom_site_aniso_U_23
_atom_site_aniso_U_13
_atom_site_aniso_U_12
Co1 0.0212(5) 0.0421(6) 0.0166(4) -0.0008(3) 0.0080(3) 0.0016(3)
O1 0.0244(18) 0.052(2) 0.0204(17) -0.0038(16) 0.0079(15) 0.0016(17)
O7 0.0186(17) 0.057(3) 0.0270(19) 0.0010(17) 0.0072(15) -0.0009(16)
O8 0.025(2) 0.093(4) 0.0234(19) 0.005(2) 0.0023(16) 0.003(2)
O6 0.040(2) 0.078(3) 0.044(2) 0.012(2) 0.019(2) 0.029(2)
N2 0.022(2) 0.033(2) 0.0209(19) -0.0022(17) 0.0070(16) -0.0004(17)
O2 0.031(2) 0.122(5) 0.0179(19) 0.004(2) 0.0031(17) 0.018(3)
O13 0.053(3) 0.063(3) 0.038(2) -0.014(2) 0.029(2) -0.021(2)
N1 0.024(2) 0.033(2) 0.0168(18) 0.0012(17) 0.0063(16) 0.0003(18)
O3 0.025(2) 0.107(4) 0.029(2) -0.009(2) 0.0059(17) -0.018(2)
O14 0.051(3) 0.069(3) 0.040(2) -0.015(2) 0.001(2) 0.025(3)
O12 0.043(3) 0.111(5) 0.038(2) -0.012(2) 0.026(2) -0.030(3)
O5 0.039(2) 0.099(4) 0.045(3) -0.010(3) 0.023(2) 0.017(3)
O4 0.037(2) 0.117(5) 0.0200(19) -0.008(2) 0.0075(17) -0.015(3)
O11 0.048(3) 0.127(5) 0.034(2) -0.029(3) 0.027(2) -0.036(3)
O10 0.049(3) 0.126(5) 0.022(2) -0.003(3) 0.000(2) 0.017(3)
C24 0.027(3) 0.043(3) 0.025(3) 0.001(2) 0.009(2) -0.004(2)
C5 0.026(3) 0.034(3) 0.026(2) -0.002(2) 0.012(2) -0.001(2)
C1 0.023(2) 0.032(3) 0.021(2) -0.001(2) 0.0103(19) -0.003(2)
C26 0.024(2) 0.039(3) 0.019(2) 0.001(2) 0.005(2) -0.006(2)
C6 0.024(2) 0.037(3) 0.020(2) -0.007(2) 0.007(2) 0.002(2)
C3 0.023(2) 0.031(3) 0.027(2) -0.003(2) 0.009(2) 0.000(2)
O9 0.034(3) 0.180(8) 0.039(3) -0.016(4) 0.000(2) 0.021(4)
C21 0.023(2) 0.042(3) 0.018(2) -0.003(2) 0.0058(19) 0.004(2)
C25 0.026(3) 0.032(3) 0.024(2) 0.000(2) 0.009(2) -0.002(2)
C27 0.031(3) 0.045(3) 0.022(2) 0.000(2) 0.005(2) -0.004(2)
C4 0.031(3) 0.037(3) 0.021(2) -0.005(2) 0.012(2) -0.004(2)
C11 0.029(3) 0.046(3) 0.023(2) -0.003(2) 0.013(2) -0.005(2)
C12 0.021(2) 0.038(3) 0.029(2) -0.001(2) 0.010(2) 0.002(2)
C23 0.031(3) 0.029(3) 0.024(2) 0.001(2) 0.011(2) 0.000(2)
C18 0.024(3) 0.055(4) 0.015(2) 0.002(2) 0.009(2) -0.002(2)
C38 0.024(3) 0.050(3) 0.020(2) -0.005(2) 0.007(2) 0.002(2)
C15 0.028(3) 0.037(3) 0.035(3) -0.001(2) 0.014(2) 0.005(2)
C20 0.030(3) 0.053(4) 0.041(3) -0.003(3) 0.020(3) 0.005(3)
C10 0.023(2) 0.052(3) 0.025(2) -0.005(2) 0.009(2) -0.009(2)
C13 0.031(3) 0.045(3) 0.030(3) 0.003(2) 0.016(2) 0.008(2)
C22 0.026(3) 0.038(3) 0.022(2) 0.005(2) 0.007(2) 0.005(2)
C2 0.021(2) 0.045(3) 0.017(2) 0.002(2) 0.0037(18) 0.006(2)
C35 0.031(3) 0.046(3) 0.026(3) -0.002(2) 0.014(2) -0.007(2)
C28 0.029(3) 0.053(4) 0.029(3) -0.001(2) 0.008(2) 0.001(3)
C34 0.034(3) 0.048(3) 0.033(3) -0.001(2) 0.017(2) -0.011(3)
C32 0.033(3) 0.038(3) 0.025(2) 0.002(2) 0.012(2) -0.004(2)
C9 0.027(3) 0.052(3) 0.020(2) -0.005(2) 0.009(2) -0.006(2)
C16 0.033(3) 0.061(4) 0.029(3) -0.005(3) 0.017(2) 0.004(3)
C37 0.031(3) 0.068(4) 0.028(3) -0.001(3) 0.014(2) -0.013(3)
C8 0.030(3) 0.064(4) 0.024(3) -0.005(3) 0.013(2) -0.007(3)
C19 0.030(3) 0.070(4) 0.026(3) -0.002(3) 0.010(2) -0.007(3)
C31 0.031(3) 0.046(3) 0.026(3) -0.001(2) 0.012(2) -0.004(2)
C33 0.039(3) 0.049(4) 0.025(3) -0.004(2) 0.013(2) -0.013(3)
C7 0.028(3) 0.054(4) 0.024(2) -0.006(2) 0.014(2) -0.008(2)
C17 0.027(3) 0.056(4) 0.029(3) -0.002(3) 0.012(2) 0.007(3)
C30 0.038(3) 0.050(4) 0.022(2) -0.002(2) 0.012(2) -0.004(3)
C29 0.029(3) 0.052(4) 0.029(3) 0.007(3) 0.008(2) -0.002(3)
C14 0.029(3) 0.046(3) 0.038(3) 0.007(3) 0.014(2) 0.014(3)
C39 0.037(3) 0.067(5) 0.031(3) 0.000(3) 0.007(3) -0.004(3)
C40 0.032(3) 0.074(5) 0.034(3) -0.003(3) 0.016(3) -0.013(3)
C36 0.036(3) 0.083(5) 0.031(3) -0.009(3) 0.015(3) -0.019(3)
O15 0.040(3) 0.079(4) 0.082(4) 0.008(3) 0.030(3) -0.003(3)

loop_
_atom_type_symbol
_atom_type_description
_atom_type_scat_dispersion_real
_atom_type_scat_dispersion_imag
_atom_type_scat_source
C C 0.0181 0.0091 'International Tables Vol C Tables 4.2.6.8 and 6.1.1.4'
H H 0.0000 0.0000 'International Tables Vol C Tables 4.2.6.8 and 6.1.1.4'
Co Co -2.3653 3.6143 'International Tables Vol C Tables 4.2.6.8 and 6.1.1.4'
N N 0.0311 0.0180 'International Tables Vol C Tables 4.2.6.8 and 6.1.1.4'
O O 0.0492 0.0322 'International Tables Vol C Tables 4.2.6.8 and 6.1.1.4'

loop_
_geom_angle_atom_site_label_1
_geom_angle_atom_site_label_2
_geom_angle_atom_site_label_3
_geom_angle
_geom_angle_site_symmetry_1
_geom_angle_site_symmetry_3
O7 Co1 O1 167.38(16) . .
O7 Co1 O14 87.35(17) . .
O1 Co1 O14 85.66(17) . .
O7 Co1 O13 87.30(18) . .
O1 Co1 O13 82.76(17) . .
O14 Co1 O13 94.3(2) . .
O7 Co1 N1 111.55(16) . .
O1 Co1 N1 77.28(15) . .
O14 Co1 N1 159.09(19) . .
O13 Co1 N1 95.45(18) . .
O7 Co1 N2 76.67(16) . .
O1 Co1 N2 114.27(16) . .
O14 Co1 N2 93.9(2) . .
O13 Co1 N2 161.60(17) . .
N1 Co1 N2 82.37(16) . .
O7 Co1 H7 90(3) . .
O1 Co1 H7 80(3) . .
O14 Co1 H7 23.7(8) . .
O13 Co1 H7 70.9(11) . .
N1 Co1 H7 155(2) . .
N2 Co1 H7 117.3(7) . .
C18 O1 Co1 118.0(3) . .
C38 O7 Co1 120.7(3) . .
C20 O6 H2 109.5 . .
C25 N2 C21 116.4(4) . .
C25 N2 Co1 130.4(3) . .
C21 N2 Co1 110.6(3) . .
Co1 O13 H6 112.6 . .
Co1 O13 H5 111.3 . .
H6 O13 H5 106.7 . .
C1 N1 C5 116.8(4) . .
C1 N1 Co1 110.0(3) . .
C5 N1 Co1 129.6(3) . .
C19 O3 H1 109.5 . .
Co1 O14 H8 113.0 . .
C40 O12 H4 109.5 . .
C39 O10 H3 109.5 . .
C25 C24 C23 120.7(5) . .
C25 C24 H24A 119.6 . .
C23 C24 H24A 119.6 . .
N1 C5 C4 121.6(5) . .
N1 C5 C6 118.7(4) . .
C4 C5 C6 119.7(4) . .
N1 C1 C2 124.3(4) . .
N1 C1 C18 114.7(4) . .
C2 C1 C18 120.9(4) . .
C27 C26 C31 118.9(5) . .
C27 C26 C25 120.3(5) . .
C31 C26 C25 120.8(5) . .
C7 C6 C11 118.9(5) . .
C7 C6 C5 121.0(5) . .
C11 C6 C5 119.9(5) . .
C4 C3 C2 116.8(5) . .
C4 C3 C12 121.3(5) . .
C2 C3 C12 121.8(4) . .
N2 C21 C22 123.9(5) . .
N2 C21 C38 114.8(4) . .
C22 C21 C38 121.1(4) . .
N2 C25 C24 122.7(5) . .
N2 C25 C26 117.8(4) . .
C24 C25 C26 119.5(5) . .
C28 C27 C26 121.1(5) . .
C28 C27 H27A 119.4 . .
C26 C27 H27A 119.4 . .
C5 C4 C3 121.2(5) . .
C5 C4 H00S 119.4 . .
C3 C4 H00S 119.4 . .
C10 C11 C6 120.4(5) . .
C10 C11 H11A 119.8 . .
C6 C11 H11A 119.8 . .
C17 C12 C13 118.6(5) . .
C17 C12 C3 121.4(5) . .
C13 C12 C3 119.8(5) . .
C22 C23 C24 116.1(5) . .
C22 C23 C32 122.3(5) . .
C24 C23 C32 121.5(5) . .
O2 C18 O1 123.8(5) . .
O2 C18 C1 119.5(5) . .
O1 C18 C1 116.8(4) . .
O8 C38 O7 125.0(5) . .
O8 C38 C21 119.2(5) . .
O7 C38 C21 115.8(4) . .
C16 C15 C14 120.2(5) . .
C16 C15 C20 119.0(5) . .
C14 C15 C20 120.8(5) . .
O5 C20 O6 124.5(6) . .
O5 C20 C15 124.1(6) . .
O6 C20 C15 111.4(5) . .
C9 C10 C11 119.8(5) . .
C9 C10 H10A 120.1 . .
C11 C10 H10A 120.1 . .
C14 C13 C12 121.1(5) . .
C14 C13 H13A 119.4 . .
C12 C13 H13A 119.4 . .
C21 C22 C23 119.8(5) . .
C21 C22 H22A 120.1 . .
C23 C22 H22A 120.1 . .
C1 C2 C3 118.8(4) . .
C1 C2 H2A 120.6 . .
C3 C2 H2A 120.6 . .
C36 C35 C34 119.2(5) . .
C36 C35 C40 119.2(5) . .
C34 C35 C40 121.5(5) . .
C27 C28 C29 119.7(6) . .
C27 C28 H28A 120.2 . .
C29 C28 H28A 120.2 . .
C33 C34 C35 120.6(5) . .
C33 C34 H34A 119.7 . .
C35 C34 H34A 119.7 . .
C37 C32 C33 117.2(5) . .
C37 C32 C23 121.5(5) . .
C33 C32 C23 121.1(5) . .
C10 C9 C8 120.1(5) . .
C10 C9 C19 121.9(5) . .
C8 C9 C19 118.0(5) . .
C15 C16 C17 119.6(5) . .
C15 C16 H16A 120.2 . .
C17 C16 H16A 120.2 . .
C36 C37 C32 121.5(6) . .
C36 C37 H37A 119.3 . .
C32 C37 H37A 119.3 . .
C7 C8 C9 120.0(5) . .
C7 C8 H8A 120.0 . .
C9 C8 H8A 120.0 . .
O4 C19 O3 122.4(5) . .
O4 C19 C9 124.0(5) . .
O3 C19 C9 113.6(5) . .
C30 C31 C26 120.2(5) . .
C30 C31 H31A 119.9 . .
C26 C31 H31A 119.9 . .
C34 C33 C32 121.1(5) . .
C34 C33 H33A 119.5 . .
C32 C33 H33A 119.5 . .
C8 C7 C6 120.8(5) . .
C8 C7 H7A 119.6 . .
C6 C7 H7A 119.6 . .
C16 C17 C12 120.8(5) . .
C16 C17 H17A 119.6 . .
C12 C17 H17A 119.6 . .
C31 C30 C29 120.6(5) . .
C31 C30 H30A 119.7 . .
C29 C30 H30A 119.7 . .
C30 C29 C28 119.4(5) . .
C30 C29 C39 121.4(6) . .
C28 C29 C39 119.2(6) . .
C13 C14 C15 119.6(5) . .
C13 C14 H14A 120.2 . .
C15 C14 H14A 120.2 . .
O9 C39 O10 122.3(6) . .
O9 C39 C29 123.9(6) . .
O10 C39 C29 113.7(6) . .
O11 C40 O12 123.0(6) . .
O11 C40 C35 123.9(6) . .
O12 C40 C35 113.1(5) . .
C37 C36 C35 120.3(6) . .
C37 C36 H36A 119.8 . .
C35 C36 H36A 119.8 . .
H10 O15 H9 109(3) . .

loop_
_geom_bond_atom_site_label_1
_geom_bond_atom_site_label_2
_geom_bond_distance
_geom_bond_site_symmetry_2
Co1 O7 2.031(4) .
Co1 O1 2.056(4) .
Co1 O14 2.106(5) .
Co1 O13 2.139(4) .
Co1 N1 2.204(4) .
Co1 N2 2.235(4) .
Co1 H7 2.0(2) .
O1 C18 1.258(7) .
O7 C38 1.267(7) .
O8 C38 1.238(7) .
O6 C20 1.318(8) .
O6 H2 0.8200 .
N2 C25 1.349(7) .
N2 C21 1.355(6) .
O2 C18 1.237(7) .
O13 H6 0.8954 .
O13 H5 0.8930 .
N1 C1 1.344(6) .
N1 C5 1.357(6) .
O3 C19 1.316(7) .
O3 H1 0.8200 .
O14 H8 0.9122 .
O12 C40 1.317(8) .
O12 H4 0.8200 .
O5 C20 1.204(8) .
O4 C19 1.219(7) .
O11 C40 1.204(8) .
O10 C39 1.326(9) .
O10 H3 0.8200 .
C24 C25 1.381(7) .
C24 C23 1.403(7) .
C24 H24A 0.9300 .
C5 C4 1.381(7) .
C5 C6 1.486(7) .
C1 C2 1.383(7) .
C1 C18 1.501(7) .
C26 C27 1.390(8) .
C26 C31 1.398(8) .
C26 C25 1.491(7) .
C6 C7 1.394(7) .
C6 C11 1.404(7) .
C3 C4 1.390(7) .
C3 C2 1.394(7) .
C3 C12 1.489(7) .
O9 C39 1.200(9) .
C21 C22 1.376(7) .
C21 C38 1.515(7) .
C27 C28 1.376(8) .
C27 H27A 0.9300 .
C4 H00S 0.9300 .
C11 C10 1.393(7) .
C11 H11A 0.9300 .
C12 C17 1.392(7) .
C12 C13 1.392(8) .
C23 C22 1.395(8) .
C23 C32 1.475(7) .
C15 C16 1.389(8) .
C15 C14 1.390(8) .
C15 C20 1.494(8) .
C10 C9 1.387(7) .
C10 H10A 0.9300 .
C13 C14 1.382(8) .
C13 H13A 0.9300 .
C22 H22A 0.9300 .
C2 H2A 0.9300 .
C35 C36 1.381(8) .
C35 C34 1.385(8) .
C35 C40 1.492(8) .
C28 C29 1.400(8) .
C28 H28A 0.9300 .
C34 C33 1.370(8) .
C34 H34A 0.9300 .
C32 C37 1.393(8) .
C32 C33 1.409(8) .
C9 C8 1.399(8) .
C9 C19 1.476(7) .
C16 C17 1.390(8) .
C16 H16A 0.9300 .
C37 C36 1.378(8) .
C37 H37A 0.9300 .
C8 C7 1.378(8) .
C8 H8A 0.9300 .
C31 C30 1.379(8) .
C31 H31A 0.9300 .
C33 H33A 0.9300 .
C7 H7A 0.9300 .
C17 H17A 0.9300 .
C30 C29 1.386(9) .
C30 H30A 0.9300 .
C29 C39 1.477(8) .
C14 H14A 0.9300 .
C36 H36A 0.9300 .
O15 H10 0.86(2) .
O15 H9 0.84(2) .
O16 H11 0.83(2) .

loop_
_geom_torsion_atom_site_label_1
_geom_torsion_atom_site_label_2
_geom_torsion_atom_site_label_3
_geom_torsion_atom_site_label_4
_geom_torsion
_geom_torsion_site_symmetry_1
_geom_torsion_site_symmetry_2
_geom_torsion_site_symmetry_3
_geom_torsion_site_symmetry_4
C1 N1 C5 C4 -7.0(8) . . . .
Co1 N1 C5 C4 148.9(4) . . . .
C1 N1 C5 C6 172.8(5) . . . .
Co1 N1 C5 C6 -31.2(7) . . . .
C5 N1 C1 C2 2.2(8) . . . .
Co1 N1 C1 C2 -158.2(5) . . . .
C5 N1 C1 C18 179.6(5) . . . .
Co1 N1 C1 C18 19.1(5) . . . .
N1 C5 C6 C7 140.2(6) . . . .
C4 C5 C6 C7 -40.0(8) . . . .
N1 C5 C6 C11 -43.6(8) . . . .
C4 C5 C6 C11 136.2(6) . . . .
C25 N2 C21 C22 0.3(8) . . . .
Co1 N2 C21 C22 -163.6(5) . . . .
C25 N2 C21 C38 176.0(5) . . . .
Co1 N2 C21 C38 12.1(6) . . . .
C21 N2 C25 C24 -3.5(8) . . . .
Co1 N2 C25 C24 156.5(4) . . . .
C21 N2 C25 C26 174.9(5) . . . .
Co1 N2 C25 C26 -25.1(7) . . . .
C23 C24 C25 N2 2.2(9) . . . .
C23 C24 C25 C26 -176.1(5) . . . .
C27 C26 C25 N2 138.5(6) . . . .
C31 C26 C25 N2 -42.4(8) . . . .
C27 C26 C25 C24 -43.1(8) . . . .
C31 C26 C25 C24 136.1(6) . . . .
C31 C26 C27 C28 1.3(9) . . . .
C25 C26 C27 C28 -179.5(5) . . . .
N1 C5 C4 C3 6.2(9) . . . .
C6 C5 C4 C3 -173.7(5) . . . .
C2 C3 C4 C5 -0.2(8) . . . .
C12 C3 C4 C5 177.8(5) . . . .
C7 C6 C11 C10 -0.2(9) . . . .
C5 C6 C11 C10 -176.5(5) . . . .
C4 C3 C12 C17 20.4(8) . . . .
C2 C3 C12 C17 -161.7(6) . . . .
C4 C3 C12 C13 -156.6(6) . . . .
C2 C3 C12 C13 21.3(8) . . . .
C25 C24 C23 C22 2.3(8) . . . .
C25 C24 C23 C32 -174.7(5) . . . .
Co1 O1 C18 O2 -172.2(5) . . . .
Co1 O1 C18 C1 8.7(6) . . . .
N1 C1 C18 O2 161.3(6) . . . .
C2 C1 C18 O2 -21.3(9) . . . .
N1 C1 C18 O1 -19.6(7) . . . .
C2 C1 C18 O1 157.8(5) . . . .
Co1 O7 C38 O8 -173.9(5) . . . .
Co1 O7 C38 C21 7.6(7) . . . .
N2 C21 C38 O8 167.8(5) . . . .
C22 C21 C38 O8 -16.3(9) . . . .
N2 C21 C38 O7 -13.6(7) . . . .
C22 C21 C38 O7 162.3(5) . . . .
C16 C15 C20 O5 -4.2(10) . . . .
C14 C15 C20 O5 176.2(7) . . . .
C16 C15 C20 O6 177.9(6) . . . .
C14 C15 C20 O6 -1.7(9) . . . .
C6 C11 C10 C9 0.1(9) . . . .
C17 C12 C13 C14 -2.6(9) . . . .
C3 C12 C13 C14 174.5(6) . . . .
N2 C21 C22 C23 4.2(9) . . . .
C38 C21 C22 C23 -171.3(5) . . . .
C24 C23 C22 C21 -5.3(8) . . . .
C32 C23 C22 C21 171.7(5) . . . .
N1 C1 C2 C3 3.5(9) . . . .
C18 C1 C2 C3 -173.7(5) . . . .
C4 C3 C2 C1 -4.4(8) . . . .
C12 C3 C2 C1 177.6(5) . . . .
C26 C27 C28 C29 -0.2(9) . . . .
C36 C35 C34 C33 1.6(10) . . . .
C40 C35 C34 C33 -175.3(6) . . . .
C22 C23 C32 C37 -27.6(9) . . . .
C24 C23 C32 C37 149.2(6) . . . .
C22 C23 C32 C33 157.4(6) . . . .
C24 C23 C32 C33 -25.8(9) . . . .
C11 C10 C9 C8 -0.4(10) . . . .
C11 C10 C9 C19 179.6(6) . . . .
C14 C15 C16 C17 -1.2(10) . . . .
C20 C15 C16 C17 179.2(6) . . . .
C33 C32 C37 C36 2.5(10) . . . .
C23 C32 C37 C36 -172.7(7) . . . .
C10 C9 C8 C7 0.8(10) . . . .
C19 C9 C8 C7 -179.2(6) . . . .
C10 C9 C19 O4 -166.5(7) . . . .
C8 C9 C19 O4 13.5(11) . . . .
C10 C9 C19 O3 12.9(10) . . . .
C8 C9 C19 O3 -167.1(6) . . . .
C27 C26 C31 C30 -0.9(9) . . . .
C25 C26 C31 C30 179.9(5) . . . .
C35 C34 C33 C32 -0.2(10) . . . .
C37 C32 C33 C34 -1.8(9) . . . .
C23 C32 C33 C34 173.4(6) . . . .
C9 C8 C7 C6 -0.9(10) . . . .
C11 C6 C7 C8 0.6(9) . . . .
C5 C6 C7 C8 176.9(6) . . . .
C15 C16 C17 C12 -0.3(10) . . . .
C13 C12 C17 C16 2.2(9) . . . .
C3 C12 C17 C16 -174.9(6) . . . .
C26 C31 C30 C29 -0.6(9) . . . .
C31 C30 C29 C28 1.7(9) . . . .
C31 C30 C29 C39 -179.8(6) . . . .
C27 C28 C29 C30 -1.3(9) . . . .
C27 C28 C29 C39 -179.8(6) . . . .
C12 C13 C14 C15 1.1(10) . . . .
C16 C15 C14 C13 0.8(10) . . . .
C20 C15 C14 C13 -179.6(6) . . . .
C30 C29 C39 O9 -177.3(8) . . . .
C28 C29 C39 O9 1.2(12) . . . .
C30 C29 C39 O10 6.1(10) . . . .
C28 C29 C39 O10 -175.4(7) . . . .
C36 C35 C40 O11 -1.8(12) . . . .
C34 C35 C40 O11 175.1(8) . . . .
C36 C35 C40 O12 179.4(7) . . . .
C34 C35 C40 O12 -3.7(10) . . . .
C32 C37 C36 C35 -1.1(12) . . . .
C34 C35 C36 C37 -0.9(11) . . . .
C40 C35 C36 C37 176.0(7) . . . .
